data_7235831
loop_
_publ_author_name
'Safdari, Majid'
'Fischer, Andreas'
'Xu, Bo'
'Kloo, Lars'
'Gardner, James M.'

_publ_section_title
;
 Structure and function relationships in alkylammonium lead(ii) iodide
 solar cells
;
_journal_issue 17
_journal_name_full 'Journal of Materials Chemistry A'
_journal_page_first 9201
_journal_paper_doi 10.1039/C4TA06174H
_journal_volume 3
_journal_year 2015
_chemical_formula_moiety 'I3 Pb, C4 H6 O2, C3 H10 N'
_chemical_formula_sum 'C7 H16 I3 N O2 Pb'
_chemical_formula_weight 734.10
_space_group_IT_number 9
_space_group_name_Hall 'C -2yc'
_space_group_name_H-M_alt 'C 1 c 1'
_symmetry_cell_setting monoclinic
_symmetry_space_group_name_Hall 'C -2yc'
_symmetry_space_group_name_H-M 'C 1 c 1'
_atom_sites_solution_hydrogens geom
_atom_sites_solution_primary direct
_atom_sites_solution_secondary difmap
_audit_creation_method SHELXL-97
_audit_update_record
;
2014-07-08 deposited with the CCDC.
2015-01-08 downloaded from the CCDC.
;
_cell_angle_alpha 90.00
_cell_angle_beta 116.773(7)
_cell_angle_gamma 90.00
_cell_formula_units_Z 4
_cell_length_a 17.7703(9)
_cell_length_b 12.3805(8)
_cell_length_c 8.0711(6)
_cell_measurement_temperature 173(2)
_cell_measurement_theta_max 19.9
_cell_measurement_theta_min 6.6
_cell_volume 1585.3(2)
_computing_cell_refinement Dirax
_computing_data_collection Collect(Nonius)
_computing_data_reduction EvalCCD
_computing_molecular_graphics Diamond
_computing_structure_refinement SHELXL-97
_computing_structure_solution SHELXS-97
_diffrn_ambient_temperature 173(2)
_diffrn_measured_fraction_theta_full 0.984
_diffrn_measured_fraction_theta_max 0.984
_diffrn_measurement_device_type 'Bruker-Nonius KappaCCD'
_diffrn_measurement_method '\f & \w'
_diffrn_radiation_monochromator graphite
_diffrn_radiation_source 'fine-focus sealed tube'
_diffrn_radiation_type MoK\a
_diffrn_radiation_wavelength 0.71073
_diffrn_reflns_av_R_equivalents 0.0418
_diffrn_reflns_av_sigmaI/netI 0.0346
_diffrn_reflns_limit_h_max 24
_diffrn_reflns_limit_h_min -24
_diffrn_reflns_limit_k_max 17
_diffrn_reflns_limit_k_min -17
_diffrn_reflns_limit_l_max 11
_diffrn_reflns_limit_l_min -11
_diffrn_reflns_number 20621
_diffrn_reflns_theta_full 30.01
_diffrn_reflns_theta_max 30.01
_diffrn_reflns_theta_min 5.05
_exptl_absorpt_coefficient_mu 16.468
_exptl_absorpt_correction_T_max 0.061
_exptl_absorpt_correction_T_min 0.030
_exptl_absorpt_correction_type multi-scan
_exptl_absorpt_process_details SADABS
_exptl_crystal_colour Yellow
_exptl_crystal_density_diffrn 3.076
_exptl_crystal_density_method 'not measured'
_exptl_crystal_description Block
_exptl_crystal_F_000 1288
_exptl_crystal_size_max 0.30
_exptl_crystal_size_mid 0.25
_exptl_crystal_size_min 0.17
_refine_diff_density_max 1.882
_refine_diff_density_min -1.024
_refine_diff_density_rms 0.182
_refine_ls_abs_structure_details 'Flack H D (1983), Acta Cryst. A39, 876-881'
_refine_ls_abs_structure_Flack 0.194(8)
_refine_ls_extinction_method none
_refine_ls_goodness_of_fit_ref 1.092
_refine_ls_hydrogen_treatment constr
_refine_ls_matrix_type full
_refine_ls_number_parameters 130
_refine_ls_number_reflns 4472
_refine_ls_number_restraints 2
_refine_ls_restrained_S_all 1.092
_refine_ls_R_factor_all 0.0296
_refine_ls_R_factor_gt 0.0272
_refine_ls_shift/su_max 0.000
_refine_ls_shift/su_mean 0.000
_refine_ls_structure_factor_coef Fsqd
_refine_ls_weighting_details 'calc w=1/[\s^2^(Fo^2^)+(0.0110P)^2^+21.7695P] where P=(Fo^2^+2Fc^2^)/3'
_refine_ls_weighting_scheme calc
_refine_ls_wR_factor_gt 0.0640
_refine_ls_wR_factor_ref 0.0648
_reflns_number_gt 4226
_reflns_number_total 4472
_reflns_threshold_expression >2sigma(I)
_cod_data_source_file c4ta06174h2.cif
_cod_data_source_block shelxl
_cod_original_sg_symbol_H-M Cc
_cod_database_code 7235831

loop_
_symmetry_equiv_pos_as_xyz
'x, y, z'
'x, -y, z+1/2'
'x+1/2, y+1/2, z'
'x+1/2, -y+1/2, z+1/2'

loop_
_atom_site_label
_atom_site_type_symbol
_atom_site_fract_x
_atom_site_fract_y
_atom_site_fract_z
_atom_site_U_iso_or_equiv
_atom_site_adp_type
_atom_site_occupancy
_atom_site_symmetry_multiplicity
_atom_site_calc_flag
_atom_site_refinement_flags
C1 C 0.2273(7) 0.1452(8) 0.2727(14) 0.044(2) Uani 1 1 d .
C2 C 0.2468(11) 0.1636(13) 0.4591(18) 0.066(5) Uani 1 1 d .
H2A H 0.2902 0.1124 0.5421 0.079 Uiso 1 1 calc R
H2B H 0.1961 0.1578 0.4797 0.079 Uiso 1 1 calc R
C3 C 0.2832(7) 0.2886(11) 0.4914(14) 0.047(3) Uani 1 1 d .
H3A H 0.2421 0.3410 0.4959 0.056 Uiso 1 1 calc R
H3B H 0.3375 0.2955 0.6046 0.056 Uiso 1 1 calc R
C4 C 0.2936(9) 0.2999(12) 0.313(2) 0.067(5) Uani 1 1 d .
H4A H 0.2727 0.3712 0.2553 0.080 Uiso 1 1 calc R
H4B H 0.3538 0.2935 0.3421 0.080 Uiso 1 1 calc R
C5 C 0.0521(5) 0.1365(7) 0.6794(13) 0.0323(18) Uani 1 1 d .
H5A H 0.0398 0.1393 0.5470 0.039 Uiso 1 1 calc R
H5B H 0.0320 0.2046 0.7102 0.039 Uiso 1 1 calc R
C6 C 0.0073(10) 0.0424(11) 0.7116(19) 0.064(3) Uani 1 1 d .
H6A H 0.0104 0.0460 0.8371 0.076 Uiso 1 1 calc R
H6B H 0.0325 -0.0266 0.6994 0.076 Uiso 1 1 calc R
C7 C -0.0877(8) 0.0519(11) 0.557(3) 0.082(6) Uani 1 1 d .
H7A H -0.0921 0.1091 0.4687 0.123 Uiso 1 1 calc R
H7B H -0.1241 0.0694 0.6150 0.123 Uiso 1 1 calc R
H7C H -0.1056 -0.0170 0.4903 0.123 Uiso 1 1 calc R
I1 I -0.11127(3) 0.60408(5) 0.00770(5) 0.02596(14) Uani 1 1 d .
I2 I 0.02638(6) 0.29529(3) 0.14575(16) 0.02936(9) Uani 1 1 d .
I3 I 0.16674(2) 0.41053(4) 0.78304(5) 0.02236(12) Uani 1 1 d .
N1 N 0.1443(5) 0.1254(7) 0.7970(18) 0.058(3) Uani 1 1 d .
H1A H 0.1692 0.1915 0.8139 0.087 Uiso 1 1 calc R
H1B H 0.1662 0.0808 0.7401 0.087 Uiso 1 1 calc R
H1C H 0.1542 0.0971 0.9089 0.087 Uiso 1 1 calc R
O1 O 0.2495(5) 0.2218(7) 0.2000(11) 0.0499(18) Uani 1 1 d .
O2 O 0.1860(6) 0.0651(7) 0.1792(11) 0.058(2) Uani 1 1 d .
Pb1 Pb 0.02364(4) 0.49982(2) 0.39451(10) 0.02042(6) Uani 1 1 d .

loop_
_atom_site_aniso_label
_atom_site_aniso_U_11
_atom_site_aniso_U_22
_atom_site_aniso_U_33
_atom_site_aniso_U_23
_atom_site_aniso_U_13
_atom_site_aniso_U_12
C1 0.051(6) 0.034(5) 0.034(5) 0.002(4) 0.009(4) 0.015(4)
C2 0.089(11) 0.086(10) 0.038(6) 0.024(7) 0.042(7) 0.049(9)
C3 0.040(5) 0.078(8) 0.022(4) -0.008(5) 0.014(4) 0.004(5)
C4 0.043(6) 0.058(8) 0.058(8) 0.021(6) -0.014(6) -0.010(6)
C5 0.027(4) 0.023(4) 0.042(5) 0.003(3) 0.011(4) 0.006(3)
C6 0.097(10) 0.044(7) 0.061(8) -0.008(6) 0.046(8) -0.010(7)
C7 0.034(6) 0.036(6) 0.135(14) 0.001(7) 0.001(7) -0.007(5)
I1 0.0223(3) 0.0283(3) 0.0268(3) 0.0025(2) 0.0107(2) 0.0053(2)
I2 0.03152(19) 0.01656(18) 0.0384(2) -0.0005(3) 0.01432(17) -0.0011(3)
I3 0.0210(3) 0.0187(2) 0.0265(3) 0.0021(2) 0.0099(2) 0.00219(19)
N1 0.027(4) 0.022(4) 0.100(8) 0.001(4) 0.006(4) 0.001(3)
O1 0.050(4) 0.060(5) 0.045(4) -0.002(4) 0.026(4) 0.001(4)
O2 0.073(6) 0.053(5) 0.041(4) 0.001(4) 0.018(4) -0.006(4)
Pb1 0.02326(10) 0.01952(10) 0.01989(9) 0.00064(7) 0.01096(8) 0.00008(8)

loop_
_atom_type_symbol
_atom_type_description
_atom_type_scat_dispersion_real
_atom_type_scat_dispersion_imag
_atom_type_scat_source
C C 0.0033 0.0016 'International Tables Vol C Tables 4.2.6.8 and 6.1.1.4'
H H 0.0000 0.0000 'International Tables Vol C Tables 4.2.6.8 and 6.1.1.4'
I I -0.4742 1.8119 'International Tables Vol C Tables 4.2.6.8 and 6.1.1.4'
N N 0.0061 0.0033 'International Tables Vol C Tables 4.2.6.8 and 6.1.1.4'
O O 0.0106 0.0060 'International Tables Vol C Tables 4.2.6.8 and 6.1.1.4'
Pb Pb -3.3944 10.1111 'International Tables Vol C Tables 4.2.6.8 and 6.1.1.4'

loop_
_geom_angle_atom_site_label_1
_geom_angle_atom_site_label_2
_geom_angle_atom_site_label_3
_geom_angle
_geom_angle_site_symmetry_1
_geom_angle_site_symmetry_3
O2 C1 O1 122.0(10) . .
O2 C1 C2 124.5(12) . .
O1 C1 C2 113.3(11) . .
C1 C2 C3 102.3(10) . .
C1 C2 H2A 111.3 . .
C3 C2 H2A 111.3 . .
C1 C2 H2B 111.3 . .
C3 C2 H2B 111.3 . .
H2A C2 H2B 109.2 . .
C4 C3 C2 98.1(9) . .
C4 C3 H3A 112.1 . .
C2 C3 H3A 112.1 . .
C4 C3 H3B 112.1 . .
C2 C3 H3B 112.1 . .
H3A C3 H3B 109.8 . .
O1 C4 C3 107.3(12) . .
O1 C4 H4A 110.2 . .
C3 C4 H4A 110.2 . .
O1 C4 H4B 110.2 . .
C3 C4 H4B 110.2 . .
H4A C4 H4B 108.5 . .
N1 C5 C6 109.7(9) . .
N1 C5 H5A 109.7 . .
C6 C5 H5A 109.7 . .
N1 C5 H5B 109.7 . .
C6 C5 H5B 109.7 . .
H5A C5 H5B 108.2 . .
C5 C6 C7 105.4(10) . .
C5 C6 H6A 110.7 . .
C7 C6 H6A 110.7 . .
C5 C6 H6B 110.7 . .
C7 C6 H6B 110.7 . .
H6A C6 H6B 108.8 . .
C6 C7 H7A 109.5 . .
C6 C7 H7B 109.5 . .
H7A C7 H7B 109.5 . .
C6 C7 H7C 109.5 . .
H7A C7 H7C 109.5 . .
H7B C7 H7C 109.5 . .
Pb1 I1 Pb1 77.852(17) 2_564 .
Pb1 I2 Pb1 77.044(9) 2_564 .
Pb1 I3 Pb1 77.229(17) . 2_565
C5 N1 H1A 109.5 . .
C5 N1 H1B 109.5 . .
H1A N1 H1B 109.5 . .
C5 N1 H1C 109.5 . .
H1A N1 H1C 109.5 . .
H1B N1 H1C 109.5 . .
C1 O1 C4 116.0(11) . .
I1 Pb1 I3 87.04(2) 2_565 .
I1 Pb1 I1 96.40(2) 2_565 .
I3 Pb1 I1 175.87(2) . .
I1 Pb1 I2 86.43(2) 2_565 2_565
I3 Pb1 I2 82.89(2) . 2_565
I1 Pb1 I2 95.03(2) . 2_565
I1 Pb1 I2 94.88(2) 2_565 .
I3 Pb1 I2 96.29(2) . .
I1 Pb1 I2 85.71(2) . .
I2 Pb1 I2 178.41(4) 2_565 .
I1 Pb1 I3 176.12(2) 2_565 2_564
I3 Pb1 I3 90.78(2) . 2_564
I1 Pb1 I3 85.90(2) . 2_564
I2 Pb1 I3 96.49(2) 2_565 2_564
I2 Pb1 I3 82.16(2) . 2_564

loop_
_geom_bond_atom_site_label_1
_geom_bond_atom_site_label_2
_geom_bond_distance
_geom_bond_site_symmetry_2
C1 O2 1.262(13) .
C1 O1 1.269(14) .
C1 C2 1.402(16) .
C2 C3 1.65(2) .
C2 H2A 0.9900 .
C2 H2B 0.9900 .
C3 C4 1.54(2) .
C3 H3A 0.9900 .
C3 H3B 0.9900 .
C4 O1 1.319(17) .
C4 H4A 0.9900 .
C4 H4B 0.9900 .
C5 N1 1.484(11) .
C5 C6 1.499(15) .
C5 H5A 0.9900 .
C5 H5B 0.9900 .
C6 C7 1.59(2) .
C6 H6A 0.9900 .
C6 H6B 0.9900 .
C7 H7A 0.9800 .
C7 H7B 0.9800 .
C7 H7C 0.9800 .
I1 Pb1 3.1951(8) 2_564
I1 Pb1 3.2275(9) .
I2 Pb1 3.2340(9) 2_564
I2 Pb1 3.2454(9) .
I3 Pb1 3.2152(8) .
I3 Pb1 3.2510(8) 2_565
N1 H1A 0.9100 .
N1 H1B 0.9100 .
N1 H1C 0.9100 .
Pb1 I1 3.1951(8) 2_565
Pb1 I2 3.2340(9) 2_565
Pb1 I3 3.2510(8) 2_564

loop_
_geom_hbond_atom_site_label_D
_geom_hbond_atom_site_label_H
_geom_hbond_atom_site_label_A
_geom_hbond_distance_DH
_geom_hbond_distance_HA
_geom_hbond_distance_DA
_geom_hbond_angle_DHA
_geom_hbond_site_symmetry_A
N1 H1A I3 0.91 2.72 3.560(9) 153.6 .
N1 H1B O2 0.91 1.94 2.765(13) 149.1 2
N1 H1C O2 0.91 2.03 2.926(16) 168.0 1_556
